data_7122267
loop_
_publ_author_name
'Li, Shi-Wu'
'Kang, Qiang'

_publ_section_title
;
 Catalytic asymmetric synthesis of diphenylbutazone analogues.
;
_journal_issue 74
_journal_name_full 'Chemical communications (Cambridge, England)'
_journal_page_first 10479
_journal_page_last 10482
_journal_paper_doi 10.1039/c8cc06426a
_journal_volume 54
_journal_year 2018
_chemical_absolute_configuration S
_chemical_formula_sum 'C32 H29 F3 N4 O3'
_chemical_formula_weight 574.59
_space_group_crystal_system monoclinic
_space_group_IT_number 4
_space_group_name_Hall 'P 2yb'
_space_group_name_H-M_alt 'P 1 21 1'
_symmetry_space_group_name_Hall 'P 2yb'
_symmetry_space_group_name_H-M 'P 1 21 1'
_atom_sites_solution_hydrogens geom
_audit_creation_method SHELXL-2017/1
_audit_update_record
;
2018-03-26 deposited with the CCDC.
2018-08-29 downloaded from the CCDC.
;
_cell_angle_alpha 90
_cell_angle_beta 90.698(2)
_cell_angle_gamma 90
_cell_formula_units_Z 2
_cell_length_a 10.5588(2)
_cell_length_b 11.2682(2)
_cell_length_c 12.1940(2)
_cell_measurement_reflns_used 6802
_cell_measurement_temperature 293(2)
_cell_measurement_theta_max 73.2340
_cell_measurement_theta_min 4.1550
_cell_volume 1450.72(4)
_computing_structure_refinement 'SHELXL-2017/1 (Sheldrick, 2017)'
_computing_structure_solution 'SHELXT 2014/5 (Sheldrick, 2014)'
_diffrn_ambient_temperature 293(2)
_diffrn_detector_area_resol_mean 10.5594
_diffrn_measured_fraction_theta_full 0.998
_diffrn_measured_fraction_theta_max 0.985
_diffrn_measurement_device_type 'SuperNova, Dual, Cu at zero, Atlas'
_diffrn_measurement_method '\w scans'
_diffrn_radiation_monochromator graphite
_diffrn_radiation_type CuK\a
_diffrn_radiation_wavelength 1.54184
_diffrn_reflns_av_R_equivalents 0.0183
_diffrn_reflns_av_unetI/netI 0.0217
_diffrn_reflns_Laue_measured_fraction_full 0.998
_diffrn_reflns_Laue_measured_fraction_max 0.985
_diffrn_reflns_limit_h_max 12
_diffrn_reflns_limit_h_min -13
_diffrn_reflns_limit_k_max 11
_diffrn_reflns_limit_k_min -13
_diffrn_reflns_limit_l_max 15
_diffrn_reflns_limit_l_min -10
_diffrn_reflns_number 9813
_diffrn_reflns_point_group_measured_fraction_full 0.866
_diffrn_reflns_point_group_measured_fraction_max 0.839
_diffrn_reflns_theta_full 67.684
_diffrn_reflns_theta_max 73.420
_diffrn_reflns_theta_min 3.625
_exptl_absorpt_coefficient_mu 0.826
_exptl_absorpt_correction_T_max 1.00000
_exptl_absorpt_correction_T_min 0.80789
_exptl_absorpt_correction_type multi-scan
_exptl_absorpt_process_details
;
CrysAlisPro 1.171.38.41 (Rigaku Oxford Diffraction, 2015)
Empirical absorption correction using spherical harmonics,
 implemented in SCALE3 ABSPACK scaling algorithm.
;
_exptl_crystal_colour colourless
_exptl_crystal_density_diffrn 1.315
_exptl_crystal_description block
_exptl_crystal_F_000 600
_exptl_crystal_size_max 0.150
_exptl_crystal_size_mid 0.120
_exptl_crystal_size_min 0.120
_refine_diff_density_max 0.125
_refine_diff_density_min -0.107
_refine_diff_density_rms 0.025
_refine_ls_abs_structure_details
;
 Flack x determined using 1738 quotients [(I+)-(I-)]/[(I+)+(I-)]
 (Parsons, Flack and Wagner, Acta Cryst. B69 (2013) 249-259).
;
_refine_ls_abs_structure_Flack 0.02(8)
_refine_ls_extinction_coef 0.0383(12)
_refine_ls_extinction_expression Fc^*^=kFc[1+0.001xFc^2^\l^3^/sin(2\q)]^-1/4^
_refine_ls_extinction_method 'SHELXL-2017/1 (Sheldrick 2017)'
_refine_ls_goodness_of_fit_ref 0.927
_refine_ls_hydrogen_treatment constr
_refine_ls_matrix_type full
_refine_ls_number_parameters 381
_refine_ls_number_reflns 4897
_refine_ls_number_restraints 8
_refine_ls_restrained_S_all 0.928
_refine_ls_R_factor_all 0.0311
_refine_ls_R_factor_gt 0.0295
_refine_ls_shift/su_max 0.000
_refine_ls_shift/su_mean 0.000
_refine_ls_structure_factor_coef Fsqd
_refine_ls_weighting_details 'w=1/[\s^2^(Fo^2^)+(0.0459P)^2^+0.2406P] where P=(Fo^2^+2Fc^2^)/3'
_refine_ls_weighting_scheme calc
_refine_ls_wR_factor_gt 0.0792
_refine_ls_wR_factor_ref 0.0812
_reflns_Friedel_coverage 0.618
_reflns_Friedel_fraction_full 0.719
_reflns_Friedel_fraction_max 0.677
_reflns_number_gt 4724
_reflns_number_total 4897
_reflns_threshold_expression 'I > 2\s(I)'
_cod_data_source_file c8cc06426a2.cif
_cod_data_source_block Compound-1
_cod_depositor_comments 'Adding full bibliography for 7122267.cif.'
_cod_database_code 7122267
_shelx_shelxl_version_number 2017/1
_shelx_space_group_comment
;
The symmetry employed for this shelxl refinement is uniquely defined
by the following loop, which should always be used as a source of
symmetry information in preference to the above space-group names.
They are only intended as comments.
;

loop_
_space_group_symop_operation_xyz
'x, y, z'
'-x, y+1/2, -z'

loop_
_atom_site_label
_atom_site_type_symbol
_atom_site_fract_x
_atom_site_fract_y
_atom_site_fract_z
_atom_site_U_iso_or_equiv
_atom_site_adp_type
_atom_site_occupancy
_atom_site_site_symmetry_order
_atom_site_calc_flag
_atom_site_refinement_flags_posn
_atom_site_refinement_flags_adp
O1 O 0.58475(15) 0.47109(16) 0.45225(12) 0.0550(4) Uani 1 1 d . .
F2 F 0.77335(17) 0.17402(14) 0.25502(16) 0.0782(5) Uani 1 1 d . .
O2 O 0.63848(15) 0.32627(17) 0.09098(12) 0.0534(4) Uani 1 1 d . .
F1 F 0.69572(17) 0.22338(15) 0.40866(16) 0.0832(5) Uani 1 1 d . .
O3 O 0.96203(15) 0.57310(16) 0.31926(14) 0.0542(4) Uani 1 1 d . .
F3 F 0.89601(16) 0.21288(16) 0.38987(19) 0.0903(6) Uani 1 1 d . .
N2 N 0.48602(16) 0.31507(18) 0.22196(13) 0.0447(4) Uani 1 1 d . .
N1 N 0.46765(16) 0.36277(18) 0.32949(14) 0.0477(4) Uani 1 1 d . .
N3 N 1.11518(18) 0.65086(18) 0.13749(15) 0.0500(4) Uani 1 1 d . .
C13 C 0.57075(18) 0.4242(2) 0.36363(16) 0.0416(4) Uani 1 1 d . .
C7 C 0.39792(19) 0.2352(2) 0.17220(16) 0.0424(4) Uani 1 1 d . .
N4 N 1.0686(2) 0.4780(2) 0.05901(17) 0.0577(5) Uani 1 1 d . .
C23 C 0.96851(18) 0.5128(2) 0.23712(17) 0.0427(4) Uani 1 1 d . .
C14 C 0.59943(19) 0.35012(19) 0.18177(16) 0.0414(4) Uani 1 1 d . .
C15 C 0.66397(18) 0.42597(19) 0.26886(16) 0.0387(4) Uani 1 1 d . .
C1 C 0.35747(18) 0.3388(2) 0.39199(15) 0.0403(4) Uani 1 1 d . .
C16 C 0.6751(2) 0.5550(2) 0.22742(18) 0.0460(5) Uani 1 1 d . .
H16A H 0.717155 0.602140 0.283626 0.055 Uiso 1 1 calc R U
H16B H 0.728278 0.555801 0.163095 0.055 Uiso 1 1 calc R U
C20 C 0.79501(19) 0.37707(19) 0.30725(18) 0.0431(5) Uani 1 1 d . .
H20 H 0.819215 0.421634 0.373267 0.052 Uiso 1 1 calc R U
C6 C 0.3370(2) 0.2267(2) 0.43289(18) 0.0499(5) Uani 1 1 d . .
H6 H 0.394323 0.165880 0.419339 0.060 Uiso 1 1 calc R U
C22 C 0.9012(2) 0.3950(2) 0.2245(2) 0.0496(5) Uani 1 1 d . .
H22A H 0.962520 0.331521 0.233180 0.060 Uiso 1 1 calc R U
H22B H 0.865748 0.389706 0.150927 0.060 Uiso 1 1 calc R U
C24 C 1.04755(19) 0.5475(2) 0.14392(18) 0.0451(5) Uani 1 1 d . .
C27 C 1.1114(2) 0.7544(2) 0.20649(18) 0.0503(5) Uani 1 1 d . .
C12 C 0.4360(3) 0.1211(2) 0.1507(2) 0.0576(6) Uani 1 1 d . .
H12 H 0.517611 0.096573 0.169138 0.069 Uiso 1 1 calc R U
C5 C 0.2304(3) 0.2056(3) 0.4942(2) 0.0611(6) Uani 1 1 d . .
H5 H 0.215596 0.130058 0.521955 0.073 Uiso 1 1 calc R U
C8 C 0.2773(2) 0.2723(3) 0.1457(2) 0.0570(6) Uani 1 1 d . .
H8 H 0.252209 0.349961 0.159544 0.068 Uiso 1 1 calc R U
C4 C 0.1469(2) 0.2947(3) 0.5144(2) 0.0666(8) Uani 1 1 d . .
H4 H 0.075424 0.279470 0.555898 0.080 Uiso 1 1 calc R U
C21 C 0.7897(2) 0.2475(2) 0.3400(2) 0.0564(6) Uani 1 1 d . .
C2 C 0.2742(2) 0.4293(2) 0.4118(2) 0.0602(6) Uani 1 1 d . .
H2 H 0.288865 0.504846 0.384075 0.072 Uiso 1 1 calc R U
C11 C 0.3522(3) 0.0433(3) 0.1016(2) 0.0731(8) Uani 1 1 d . .
H11 H 0.378000 -0.033476 0.085063 0.088 Uiso 1 1 calc R U
C26 C 1.1821(3) 0.6442(3) 0.0422(2) 0.0669(7) Uani 1 1 d . .
H26 H 1.236871 0.701141 0.014537 0.080 Uiso 1 1 calc R U
C17 C 0.5486(2) 0.6135(3) 0.1982(3) 0.0639(7) Uani 1 1 d . .
H17A H 0.505622 0.566419 0.142531 0.077 Uiso 1 1 calc R U
H17B H 0.495788 0.614965 0.262646 0.077 Uiso 1 1 calc R U
C28 C 1.0111(3) 0.8309(3) 0.1970(2) 0.0669(7) Uani 1 1 d . .
H28 H 0.944956 0.814058 0.148409 0.080 Uiso 1 1 calc R U
C10 C 0.2311(3) 0.0787(3) 0.0771(2) 0.0746(9) Uani 1 1 d . .
H10 H 0.174088 0.025226 0.045985 0.089 Uiso 1 1 calc R U
C32 C 1.2099(3) 0.7790(3) 0.2775(3) 0.0737(8) Uani 1 1 d . U
H32 H 1.278189 0.727400 0.284530 0.088 Uiso 1 1 calc R U
C9 C 0.1940(3) 0.1921(3) 0.0981(2) 0.0728(9) Uani 1 1 d . .
H9 H 0.111969 0.215884 0.080374 0.087 Uiso 1 1 calc R U
C31 C 1.2049(4) 0.8843(4) 0.3395(3) 0.0890(11) Uani 1 1 d . U
H31 H 1.270557 0.903207 0.387995 0.107 Uiso 1 1 calc R U
C3 C 0.1670(3) 0.4064(3) 0.4742(2) 0.0740(8) Uani 1 1 d . .
H3 H 0.109412 0.466773 0.488410 0.089 Uiso 1 1 calc R U
C18 C 0.5649(3) 0.7396(3) 0.1559(3) 0.0757(8) Uani 1 1 d . .
H18A H 0.622956 0.738004 0.094814 0.091 Uiso 1 1 calc R U
H18B H 0.483779 0.767478 0.128047 0.091 Uiso 1 1 calc R U
C25 C 1.1527(3) 0.5390(3) -0.0032(2) 0.0717(8) Uani 1 1 d . .
H25 H 1.185599 0.511359 -0.068786 0.086 Uiso 1 1 calc R U
C30 C 1.1038(4) 0.9582(3) 0.3283(3) 0.0848(10) Uani 1 1 d . .
H30 H 1.101032 1.027824 0.369188 0.102 Uiso 1 1 calc R U
C29 C 1.0080(4) 0.9323(3) 0.2590(3) 0.0847(9) Uani 1 1 d . .
H29 H 0.939129 0.983379 0.253089 0.102 Uiso 1 1 calc R U
C19 C 0.6127(5) 0.8254(4) 0.2378(4) 0.1120(14) Uani 1 1 d . .
H19A H 0.553444 0.831643 0.296574 0.168 Uiso 1 1 calc R U
H19B H 0.622796 0.901621 0.203814 0.168 Uiso 1 1 calc R U
H19C H 0.692970 0.798781 0.266240 0.168 Uiso 1 1 calc R U

loop_
_atom_site_aniso_label
_atom_site_aniso_U_11
_atom_site_aniso_U_22
_atom_site_aniso_U_33
_atom_site_aniso_U_23
_atom_site_aniso_U_13
_atom_site_aniso_U_12
O1 0.0561(9) 0.0619(11) 0.0472(8) -0.0126(7) 0.0079(7) -0.0124(8)
F2 0.0919(11) 0.0389(8) 0.1036(12) -0.0069(8) -0.0097(9) 0.0023(8)
O2 0.0540(8) 0.0612(10) 0.0452(7) -0.0080(7) 0.0128(6) 0.0001(8)
F1 0.0814(10) 0.0601(10) 0.1087(13) 0.0355(9) 0.0214(9) -0.0018(8)
O3 0.0538(8) 0.0507(10) 0.0584(9) -0.0054(7) 0.0114(7) -0.0087(7)
F3 0.0678(9) 0.0603(11) 0.1420(17) 0.0286(10) -0.0354(10) 0.0054(8)
N2 0.0414(8) 0.0500(11) 0.0427(8) -0.0103(8) 0.0075(7) -0.0036(8)
N1 0.0446(9) 0.0554(12) 0.0433(9) -0.0127(8) 0.0114(7) -0.0099(8)
N3 0.0506(10) 0.0464(11) 0.0532(10) 0.0039(8) 0.0090(8) -0.0039(8)
C13 0.0422(10) 0.0389(11) 0.0440(10) -0.0008(8) 0.0064(8) -0.0012(9)
C7 0.0437(10) 0.0439(12) 0.0395(9) -0.0016(8) 0.0025(7) -0.0022(9)
N4 0.0596(11) 0.0548(13) 0.0588(11) -0.0050(9) 0.0122(9) 0.0007(10)
C23 0.0340(9) 0.0402(11) 0.0539(11) -0.0006(9) 0.0038(8) 0.0036(8)
C14 0.0424(10) 0.0378(11) 0.0443(10) 0.0004(8) 0.0052(8) 0.0046(8)
C15 0.0380(9) 0.0359(10) 0.0424(9) 0.0003(8) 0.0065(7) 0.0012(8)
C1 0.0378(9) 0.0441(12) 0.0392(9) -0.0015(8) 0.0051(7) -0.0023(8)
C16 0.0444(10) 0.0388(12) 0.0550(11) 0.0065(9) 0.0059(9) 0.0028(9)
C20 0.0378(9) 0.0362(11) 0.0554(11) 0.0018(9) 0.0027(8) -0.0001(8)
C6 0.0583(12) 0.0442(13) 0.0474(11) 0.0025(9) 0.0050(9) 0.0001(10)
C22 0.0415(10) 0.0391(12) 0.0685(13) -0.0064(10) 0.0113(9) 0.0009(9)
C24 0.0406(10) 0.0423(12) 0.0526(11) 0.0009(9) 0.0039(8) 0.0019(9)
C27 0.0545(12) 0.0459(13) 0.0507(11) 0.0061(10) 0.0041(9) -0.0106(10)
C12 0.0649(14) 0.0447(13) 0.0629(14) -0.0041(11) -0.0080(11) 0.0054(12)
C5 0.0743(16) 0.0612(16) 0.0480(12) 0.0051(10) 0.0101(11) -0.0213(14)
C8 0.0479(11) 0.0658(16) 0.0574(13) -0.0097(12) -0.0009(10) 0.0065(11)
C4 0.0491(12) 0.095(2) 0.0555(13) -0.0001(13) 0.0122(10) -0.0185(14)
C21 0.0478(11) 0.0421(13) 0.0790(16) 0.0112(12) -0.0063(11) 0.0008(10)
C2 0.0613(13) 0.0512(14) 0.0684(14) 0.0088(12) 0.0177(11) 0.0127(12)
C11 0.101(2) 0.0469(15) 0.0709(16) -0.0076(13) -0.0022(15) -0.0098(15)
C26 0.0717(16) 0.0689(18) 0.0605(14) 0.0057(13) 0.0220(12) -0.0120(14)
C17 0.0537(13) 0.0509(15) 0.0869(18) 0.0115(13) -0.0059(12) 0.0088(12)
C28 0.0743(16) 0.0550(16) 0.0714(15) -0.0042(13) -0.0047(13) 0.0063(14)
C10 0.0794(18) 0.089(2) 0.0552(14) -0.0138(14) 0.0030(13) -0.0390(18)
C32 0.0665(16) 0.080(2) 0.0746(17) 0.0034(15) -0.0092(13) -0.0119(15)
C9 0.0493(13) 0.108(3) 0.0605(15) -0.0132(16) -0.0026(11) -0.0084(15)
C31 0.097(2) 0.102(3) 0.0677(18) -0.0057(17) -0.0100(16) -0.044(2)
C3 0.0544(14) 0.091(2) 0.0772(17) -0.0001(16) 0.0189(12) 0.0242(15)
C18 0.0810(18) 0.0568(18) 0.089(2) 0.0192(15) -0.0042(15) 0.0170(15)
C25 0.0809(18) 0.073(2) 0.0619(15) -0.0063(13) 0.0272(13) -0.0052(15)
C30 0.116(3) 0.065(2) 0.0731(18) -0.0079(15) 0.0161(19) -0.020(2)
C29 0.107(2) 0.0605(19) 0.087(2) -0.0113(16) 0.0030(18) 0.0071(18)
C19 0.129(3) 0.055(2) 0.151(4) 0.009(2) -0.033(3) 0.018(2)

loop_
_atom_type_symbol
_atom_type_description
_atom_type_scat_dispersion_real
_atom_type_scat_dispersion_imag
_atom_type_scat_source
C C 0.0181 0.0091 'International Tables Vol C Tables 4.2.6.8 and 6.1.1.4'
H H 0.0000 0.0000 'International Tables Vol C Tables 4.2.6.8 and 6.1.1.4'
N N 0.0311 0.0180 'International Tables Vol C Tables 4.2.6.8 and 6.1.1.4'
O O 0.0492 0.0322 'International Tables Vol C Tables 4.2.6.8 and 6.1.1.4'
F F 0.0727 0.0534 'International Tables Vol C Tables 4.2.6.8 and 6.1.1.4'

loop_
_geom_angle_atom_site_label_1
_geom_angle_atom_site_label_2
_geom_angle_atom_site_label_3
_geom_angle
C14 N2 C7 127.16(16)
C14 N2 N1 110.55(16)
C7 N2 N1 122.13(15)
C13 N1 C1 126.33(16)
C13 N1 N2 110.89(15)
C1 N1 N2 122.63(16)
C24 N3 C26 106.1(2)
C24 N3 C27 129.63(17)
C26 N3 C27 124.0(2)
O1 C13 N1 126.00(18)
O1 C13 C15 126.65(19)
N1 C13 C15 107.33(16)
C12 C7 C8 120.8(2)
C12 C7 N2 118.8(2)
C8 C7 N2 120.4(2)
C24 N4 C25 104.7(2)
O3 C23 C24 121.8(2)
O3 C23 C22 122.99(19)
C24 C23 C22 115.18(19)
O2 C14 N2 125.1(2)
O2 C14 C15 127.37(19)
N2 C14 C15 107.54(16)
C14 C15 C13 103.53(16)
C14 C15 C16 109.67(16)
C13 C15 C16 108.21(16)
C14 C15 C20 113.64(17)
C13 C15 C20 110.28(16)
C16 C15 C20 111.14(16)
C2 C1 C6 121.0(2)
C2 C1 N1 118.9(2)
C6 C1 N1 120.04(19)
C17 C16 C15 114.37(19)
C17 C16 H16A 108.7
C15 C16 H16A 108.7
C17 C16 H16B 108.7
C15 C16 H16B 108.7
H16A C16 H16B 107.6
C21 C20 C22 109.30(19)
C21 C20 C15 112.65(17)
C22 C20 C15 114.24(18)
C21 C20 H20 106.7
C22 C20 H20 106.7
C15 C20 H20 106.7
C1 C6 C5 119.1(2)
C1 C6 H6 120.4
C5 C6 H6 120.4
C23 C22 C20 113.34(18)
C23 C22 H22A 108.9
C20 C22 H22A 108.9
C23 C22 H22B 108.9
C20 C22 H22B 108.9
H22A C22 H22B 107.7
N4 C24 N3 111.55(19)
N4 C24 C23 123.4(2)
N3 C24 C23 124.89(19)
C28 C27 C32 120.3(3)
C28 C27 N3 119.2(2)
C32 C27 N3 120.4(2)
C7 C12 C11 119.4(3)
C7 C12 H12 120.3
C11 C12 H12 120.3
C4 C5 C6 120.4(2)
C4 C5 H5 119.8
C6 C5 H5 119.8
C7 C8 C9 118.8(3)
C7 C8 H8 120.6
C9 C8 H8 120.6
C5 C4 C3 120.7(2)
C5 C4 H4 119.6
C3 C4 H4 119.6
F3 C21 F1 106.5(2)
F3 C21 F2 105.9(2)
F1 C21 F2 105.7(2)
F3 C21 C20 111.7(2)
F1 C21 C20 113.0(2)
F2 C21 C20 113.5(2)
C1 C2 C3 119.0(3)
C1 C2 H2 120.5
C3 C2 H2 120.5
C10 C11 C12 120.2(3)
C10 C11 H11 119.9
C12 C11 H11 119.9
C25 C26 N3 106.2(2)
C25 C26 H26 126.9
N3 C26 H26 126.9
C18 C17 C16 112.3(2)
C18 C17 H17A 109.1
C16 C17 H17A 109.1
C18 C17 H17B 109.1
C16 C17 H17B 109.1
H17A C17 H17B 107.9
C29 C28 C27 120.1(3)
C29 C28 H28 119.9
C27 C28 H28 119.9
C9 C10 C11 120.2(3)
C9 C10 H10 119.9
C11 C10 H10 119.9
C27 C32 C31 118.5(3)
C27 C32 H32 120.8
C31 C32 H32 120.8
C10 C9 C8 120.6(3)
C10 C9 H9 119.7
C8 C9 H9 119.7
C30 C31 C32 119.7(3)
C30 C31 H31 120.1
C32 C31 H31 120.1
C4 C3 C2 119.7(3)
C4 C3 H3 120.2
C2 C3 H3 120.2
C19 C18 C17 114.9(3)
C19 C18 H18A 108.5
C17 C18 H18A 108.5
C19 C18 H18B 108.5
C17 C18 H18B 108.5
H18A C18 H18B 107.5
C26 C25 N4 111.4(2)
C26 C25 H25 124.3
N4 C25 H25 124.3
C31 C30 C29 121.0(3)
C31 C30 H30 119.5
C29 C30 H30 119.5
C30 C29 C28 120.4(4)
C30 C29 H29 119.8
C28 C29 H29 119.8
C18 C19 H19A 109.5
C18 C19 H19B 109.5
H19A C19 H19B 109.5
C18 C19 H19C 109.5
H19A C19 H19C 109.5
H19B C19 H19C 109.5

loop_
_geom_bond_atom_site_label_1
_geom_bond_atom_site_label_2
_geom_bond_distance
O1 C13 1.210(2)
F2 C21 1.335(3)
O2 C14 1.216(2)
F1 C21 1.335(3)
O3 C23 1.213(3)
F3 C21 1.329(3)
N2 C14 1.358(3)
N2 C7 1.425(3)
N2 N1 1.432(2)
N1 C13 1.351(3)
N1 C1 1.424(2)
N3 C24 1.369(3)
N3 C26 1.369(3)
N3 C27 1.439(3)
C13 C15 1.527(3)
C7 C12 1.374(3)
C7 C8 1.375(3)
N4 C24 1.319(3)
N4 C25 1.361(3)
C23 C24 1.471(3)
C23 C22 1.512(3)
C14 C15 1.518(3)
C15 C16 1.545(3)
C15 C20 1.556(3)
C1 C2 1.370(3)
C1 C6 1.376(3)
C16 C17 1.528(3)
C16 H16A 0.9700
C16 H16B 0.9700
C20 C21 1.515(3)
C20 C22 1.531(3)
C20 H20 0.9800
C6 C5 1.379(3)
C6 H6 0.9300
C22 H22A 0.9700
C22 H22B 0.9700
C27 C28 1.370(4)
C27 C32 1.374(4)
C12 C11 1.377(4)
C12 H12 0.9300
C5 C4 1.361(4)
C5 H5 0.9300
C8 C9 1.384(4)
C8 H8 0.9300
C4 C3 1.368(5)
C4 H4 0.9300
C2 C3 1.396(4)
C2 H2 0.9300
C11 C10 1.369(5)
C11 H11 0.9300
C26 C25 1.344(4)
C26 H26 0.9300
C17 C18 1.522(4)
C17 H17A 0.9700
C17 H17B 0.9700
C28 C29 1.370(4)
C28 H28 0.9300
C10 C9 1.362(5)
C10 H10 0.9300
C32 C31 1.408(5)
C32 H32 0.9300
C9 H9 0.9300
C31 C30 1.360(5)
C31 H31 0.9300
C3 H3 0.9300
C18 C19 1.475(6)
C18 H18A 0.9700
C18 H18B 0.9700
C25 H25 0.9300
C30 C29 1.342(5)
C30 H30 0.9300
C29 H29 0.9300
C19 H19A 0.9600
C19 H19B 0.9600
C19 H19C 0.9600
